data_4070825
loop_
_publ_author_name
'Jutzi, Peter'
'Izundu, Joseph'
'Neumann, Beate'
'Mix, Andreas'
'Stammler, Hans-Georg'

_publ_section_title
;
 Aryl(dimethyl)gallium Compounds and Methyl(diphenyl)gallium: Synthesis,
 Structure, and Redistribution Reactions
;
_journal_issue 18
_journal_name_full Organometallics
_journal_page_first 4565
_journal_paper_doi 10.1021/om701055a
_journal_volume 27
_journal_year 2008
_chemical_formula_moiety 'C13 H13 Ga'
_chemical_formula_sum 'C13 H13 Ga'
_chemical_formula_weight 238.95
_chemical_name_systematic ?
_space_group_IT_number 14
_symmetry_cell_setting monoclinic
_symmetry_space_group_name_Hall '-P 2ybc'
_symmetry_space_group_name_H-M 'P 1 21/c 1'
_atom_sites_solution_hydrogens geom
_atom_sites_solution_primary direct
_atom_sites_solution_secondary difmap
_audit_creation_method SHELXL-97
_cell_angle_alpha 90.00
_cell_angle_beta 99.202(13)
_cell_angle_gamma 90.00
_cell_formula_units_Z 4
_cell_length_a 8.7310(9)
_cell_length_b 11.9770(8)
_cell_length_c 10.739(2)
_cell_measurement_reflns_used 138
_cell_measurement_temperature 100(2)
_cell_measurement_theta_max 22.823
_cell_measurement_theta_min 4.823
_cell_volume 1108.5(3)
_computing_cell_refinement 'Dirax/lsq (Duisenberg & Schreurs, 1989-2000)'
_computing_data_collection KappaCCD
_computing_data_reduction 'EVALCCD (Duisenberg,1998,Thesis.Utrecht University.'
_computing_molecular_graphics 'SHELXTL-PLUS (1990)'
_computing_publication_material 'SHELXL-97 (Sheldrick, 1997)'
_computing_structure_refinement 'SHELXL-97 (Sheldrick, 1997)'
_computing_structure_solution 'SHELXS-97 (Sheldrick, 1990)'
_diffrn_ambient_temperature 100(2)
_diffrn_measured_fraction_theta_full 0.995
_diffrn_measured_fraction_theta_max 0.995
_diffrn_measurement_device_type KappaCCD
_diffrn_measurement_method CCD
_diffrn_radiation_monochromator graphite
_diffrn_radiation_source 'fine-focus sealed tube'
_diffrn_radiation_type MoK\a
_diffrn_radiation_wavelength 0.71073
_diffrn_reflns_av_R_equivalents 0.0615
_diffrn_reflns_av_sigmaI/netI 0.0474
_diffrn_reflns_limit_h_max 12
_diffrn_reflns_limit_h_min -11
_diffrn_reflns_limit_k_max 16
_diffrn_reflns_limit_k_min -16
_diffrn_reflns_limit_l_max 15
_diffrn_reflns_limit_l_min -14
_diffrn_reflns_number 19360
_diffrn_reflns_theta_full 29.99
_diffrn_reflns_theta_max 29.99
_diffrn_reflns_theta_min 2.36
_exptl_absorpt_coefficient_mu 2.438
_exptl_absorpt_correction_T_max 0.9088
_exptl_absorpt_correction_T_min 0.5589
_exptl_absorpt_correction_type multi-scan
_exptl_absorpt_process_details 'SADABS - Bruker Nonius V2.10'
_exptl_crystal_colour Colourless
_exptl_crystal_density_diffrn 1.432
_exptl_crystal_density_method 'not measured'
_exptl_crystal_description needle
_exptl_crystal_F_000 488
_exptl_crystal_size_max 0.27
_exptl_crystal_size_mid 0.06
_exptl_crystal_size_min 0.04
_refine_diff_density_max 0.410
_refine_diff_density_min -0.460
_refine_diff_density_rms 0.088
_refine_ls_extinction_method none
_refine_ls_goodness_of_fit_ref 1.071
_refine_ls_hydrogen_treatment refall
_refine_ls_matrix_type full
_refine_ls_number_parameters 179
_refine_ls_number_reflns 3219
_refine_ls_number_restraints 0
_refine_ls_restrained_S_all 1.071
_refine_ls_R_factor_all 0.0638
_refine_ls_R_factor_gt 0.0353
_refine_ls_shift/su_max 0.001
_refine_ls_shift/su_mean 0.000
_refine_ls_structure_factor_coef Fsqd
_refine_ls_weighting_details 'calc w=1/[\s^2^(Fo^2^)+(0.0125P)^2^+0.8062P] where P=(Fo^2^+2Fc^2^)/3'
_refine_ls_weighting_scheme calc
_refine_ls_wR_factor_gt 0.0562
_refine_ls_wR_factor_ref 0.0631
_reflns_number_gt 2359
_reflns_number_total 3219
_reflns_threshold_expression >2sigma(I)
_cod_data_source_file om701055a_si_002.cif
_cod_data_source_block compound4
_cod_depositor_comments
;
The following automatic conversions were performed:
'_atom_site_symetry_multiplicity' tag replaced with
'_atom_site_symmetry_multiplicity'.

Automatic conversion script
Id: cif_correct_tags 1440 2010-10-19 06:21:57Z saulius 

The following automatic conversions were performed:

'_symmetry_cell_setting' value 'Monoclinic' changed to 'monoclinic'
according to /home/saulius/struct/CIF-dictionaries/cif_core.dic
dictionary named 'cif_core.dic' version 2.4.1 from 2010-06-29.

Automatic conversion script
Id: cif_fix_values 1715 2011-07-08 13:25:40Z adriana 
;
_cod_original_sg_symbol_H-M 'P 21/c'
_cod_database_code 4070825

loop_
_symmetry_equiv_pos_as_xyz
'x, y, z'
'-x, y+1/2, -z+1/2'
'-x, -y, -z'
'x, -y-1/2, z-1/2'

loop_
_atom_site_label
_atom_site_type_symbol
_atom_site_fract_x
_atom_site_fract_y
_atom_site_fract_z
_atom_site_U_iso_or_equiv
_atom_site_adp_type
_atom_site_occupancy
_atom_site_symmetry_multiplicity
_atom_site_calc_flag
Ga1 Ga 0.75650(3) 0.509554(18) 0.51986(2) 0.01987(7) Uani 1 1 d
C1 C 0.6320(2) 0.37201(17) 0.52202(18) 0.0186(4) Uani 1 1 d
C2 C 0.6457(3) 0.27804(18) 0.4463(2) 0.0244(5) Uani 1 1 d
H2 H 0.715(3) 0.280(2) 0.382(2) 0.028(6) Uiso 1 1 d
C3 C 0.5634(3) 0.18045(19) 0.4601(2) 0.0292(5) Uani 1 1 d
H3 H 0.573(3) 0.121(2) 0.407(2) 0.033(7) Uiso 1 1 d
C4 C 0.4643(3) 0.1746(2) 0.5485(2) 0.0300(5) Uani 1 1 d
H4 H 0.415(3) 0.114(2) 0.557(2) 0.034(7) Uiso 1 1 d
C5 C 0.4472(3) 0.2662(2) 0.6241(2) 0.0272(5) Uani 1 1 d
H5 H 0.380(3) 0.261(2) 0.682(2) 0.030(7) Uiso 1 1 d
C6 C 0.5309(2) 0.36329(18) 0.61091(19) 0.0204(4) Uani 1 1 d
H6 H 0.513(3) 0.426(2) 0.664(2) 0.026(6) Uiso 1 1 d
C7 C 0.8519(2) 0.54474(17) 0.36962(19) 0.0199(4) Uani 1 1 d
C8 C 0.8047(2) 0.49440(19) 0.25186(19) 0.0237(4) Uani 1 1 d
H8 H 0.730(3) 0.435(2) 0.240(2) 0.029(7) Uiso 1 1 d
C9 C 0.8696(3) 0.5249(2) 0.1463(2) 0.0282(5) Uani 1 1 d
H9 H 0.834(3) 0.490(2) 0.066(2) 0.032(7) Uiso 1 1 d
C10 C 0.9828(3) 0.6069(2) 0.1564(2) 0.0289(5) Uani 1 1 d
H10 H 1.020(3) 0.631(2) 0.089(3) 0.038(7) Uiso 1 1 d
C11 C 1.0314(3) 0.65843(19) 0.2712(2) 0.0255(5) Uani 1 1 d
H11 H 1.105(3) 0.715(2) 0.277(2) 0.022(6) Uiso 1 1 d
C12 C 0.9663(2) 0.62774(18) 0.3765(2) 0.0207(4) Uani 1 1 d
H12 H 0.998(2) 0.6651(19) 0.455(2) 0.016(6) Uiso 1 1 d
C13 C 0.7751(3) 0.6097(2) 0.6645(2) 0.0240(5) Uani 1 1 d
H13A H 0.719(4) 0.587(3) 0.721(3) 0.066(10) Uiso 1 1 d
H13B H 0.870(4) 0.612(3) 0.707(3) 0.066(10) Uiso 1 1 d
H13C H 0.751(4) 0.681(3) 0.640(3) 0.060(10) Uiso 1 1 d

loop_
_atom_site_aniso_label
_atom_site_aniso_U_11
_atom_site_aniso_U_22
_atom_site_aniso_U_33
_atom_site_aniso_U_23
_atom_site_aniso_U_13
_atom_site_aniso_U_12
Ga1 0.01858(11) 0.02143(12) 0.02132(11) -0.00440(9) 0.00848(7) -0.00463(11)
C1 0.0168(10) 0.0211(10) 0.0176(10) 0.0011(7) 0.0022(7) -0.0015(8)
C2 0.0258(12) 0.0241(11) 0.0231(11) -0.0025(8) 0.0038(9) 0.0014(9)
C3 0.0379(14) 0.0206(11) 0.0260(12) -0.0020(9) -0.0044(10) 0.0010(10)
C4 0.0319(13) 0.0213(12) 0.0330(13) 0.0097(9) -0.0066(10) -0.0089(10)
C5 0.0220(12) 0.0316(12) 0.0277(12) 0.0109(9) 0.0027(9) -0.0036(9)
C6 0.0174(10) 0.0230(11) 0.0206(10) 0.0021(8) 0.0023(8) 0.0002(8)
C7 0.0167(10) 0.0209(10) 0.0223(10) 0.0005(8) 0.0040(8) 0.0031(8)
C8 0.0190(9) 0.0263(11) 0.0253(10) -0.0019(9) 0.0026(7) 0.0014(9)
C9 0.0293(12) 0.0354(13) 0.0203(11) 0.0012(9) 0.0051(9) 0.0109(10)
C10 0.0292(12) 0.0329(13) 0.0275(12) 0.0120(9) 0.0134(10) 0.0114(10)
C11 0.0207(11) 0.0233(11) 0.0340(13) 0.0087(9) 0.0087(9) 0.0028(9)
C12 0.0181(10) 0.0216(10) 0.0234(11) 0.0024(8) 0.0058(8) 0.0026(8)
C13 0.0234(12) 0.0225(11) 0.0261(12) -0.0045(9) 0.0040(9) -0.0001(9)

loop_
_atom_type_symbol
_atom_type_description
_atom_type_scat_dispersion_real
_atom_type_scat_dispersion_imag
_atom_type_scat_source
C C 0.0033 0.0016 'International Tables Vol C Tables 4.2.6.8 and 6.1.1.4'
H H 0.0000 0.0000 'International Tables Vol C Tables 4.2.6.8 and 6.1.1.4'
Ga Ga 0.2307 1.6083 'International Tables Vol C Tables 4.2.6.8 and 6.1.1.4'

loop_
_geom_angle_atom_site_label_1
_geom_angle_atom_site_label_2
_geom_angle_atom_site_label_3
_geom_angle
C13 Ga1 C1 118.65(10)
C13 Ga1 C7 121.84(10)
C1 Ga1 C7 119.46(8)
C6 C1 C2 117.0(2)
C6 C1 Ga1 118.48(15)
C2 C1 Ga1 124.31(16)
C3 C2 C1 121.2(2)
C3 C2 H2 118.3(14)
C1 C2 H2 120.5(14)
C4 C3 C2 120.3(2)
C4 C3 H3 120.8(17)
C2 C3 H3 118.8(17)
C3 C4 C5 119.9(2)
C3 C4 H4 120.2(18)
C5 C4 H4 119.9(18)
C4 C5 C6 119.6(2)
C4 C5 H5 118.4(16)
C6 C5 H5 122.0(16)
C5 C6 C1 121.9(2)
C5 C6 H6 117.2(14)
C1 C6 H6 120.9(14)
C8 C7 C12 117.14(19)
C8 C7 Ga1 122.92(16)
C12 C7 Ga1 119.84(15)
C9 C8 C7 121.4(2)
C9 C8 H8 116.5(15)
C7 C8 H8 122.0(15)
C10 C9 C8 120.0(2)
C10 C9 H9 120.1(15)
C8 C9 H9 119.9(15)
C11 C10 C9 120.0(2)
C11 C10 H10 118.7(18)
C9 C10 H10 121.2(18)
C10 C11 C12 119.9(2)
C10 C11 H11 119.8(15)
C12 C11 H11 120.3(15)
C11 C12 C7 121.5(2)
C11 C12 H12 119.6(13)
C7 C12 H12 118.8(13)
Ga1 C13 H13A 112(2)
Ga1 C13 H13B 112(2)
H13A C13 H13B 103(3)
Ga1 C13 H13C 111(2)
H13A C13 H13C 111(3)
H13B C13 H13C 106(3)

loop_
_geom_bond_atom_site_label_1
_geom_bond_atom_site_label_2
_geom_bond_distance
Ga1 C13 1.949(2)
Ga1 C1 1.976(2)
Ga1 C7 1.976(2)
C1 C6 1.404(3)
C1 C2 1.404(3)
C2 C3 1.392(3)
C2 H2 0.99(3)
C3 C4 1.384(4)
C3 H3 0.92(3)
C4 C5 1.388(4)
C4 H4 0.85(3)
C5 C6 1.392(3)
C5 H5 0.92(3)
C6 H6 0.97(2)
C7 C8 1.402(3)
C7 C12 1.403(3)
C8 C9 1.394(3)
C8 H8 0.96(3)
C9 C10 1.385(3)
C9 H9 0.97(3)
C10 C11 1.383(3)
C10 H10 0.89(3)
C11 C12 1.394(3)
C11 H11 0.93(2)
C12 H12 0.96(2)
C13 H13A 0.88(4)
C13 H13B 0.88(4)
C13 H13C 0.91(3)
